data_1518422
loop_
_publ_author_name
'Xu, Hua-Dong'
'Jia, Zhi-Hong'
'Xu, Ke'
'Zhou, Hao'
'Shen, Mei-Hua'

_publ_section_title
;
 One-Pot Protocol to Functionalized Benzopyrrolizidine Catalyzed
 Successively by Rh2(OAc)4 and Cu(OTf)2: A Transition Metal-Lewis Acid
 Catalysis Relay.
;
_journal_issue 1
_journal_name_full 'Organic letters'
_journal_page_first 66
_journal_page_last 69
_journal_paper_doi 10.1021/ol503247t
_journal_volume 17
_journal_year 2015
_chemical_formula_moiety C23H28N2O4S
_chemical_formula_sum 'C23 H28 N2 O4 S'
_chemical_formula_weight 428.53
_chemical_melting_point ?
_chemical_name_systematic
N-(9a-allyl-6,8-dimethoxy-2,3,9,9a-tetrahydro-1H-pyrrolo[1,2-a]indol-9-yl)-4-methylbenzenesulfonamide
_space_group_IT_number 33
_symmetry_cell_setting orthorhombic
_symmetry_space_group_name_Hall 'P 2c -2n'
_symmetry_space_group_name_H-M 'P n a 21'
_atom_sites_solution_hydrogens geom
_atom_sites_solution_primary direct
_atom_sites_solution_secondary difmap
_audit_creation_method SHELXL-97
_cell_angle_alpha 90.00
_cell_angle_beta 90.00
_cell_angle_gamma 90.00
_cell_formula_units_Z 8
_cell_length_a 26.688(6)
_cell_length_b 18.145(5)
_cell_length_c 9.062(2)
_cell_measurement_reflns_used 1442
_cell_measurement_temperature 296(2)
_cell_measurement_theta_max 20.26
_cell_measurement_theta_min 2.37
_cell_volume 4388.3(18)
_computing_cell_refinement 'Bruker SAINT'
_computing_data_collection 'Bruker APEX2'
_computing_data_reduction 'Bruker SAINT'
_computing_molecular_graphics 'Bruker SHELXTL'
_computing_publication_material 'Bruker SHELXTL'
_computing_structure_refinement 'SHELXL-97 (Sheldrick, 2008)'
_computing_structure_solution 'SHELXS-97 (Sheldrick, 2008)'
_diffrn_ambient_temperature 296(2)
_diffrn_measured_fraction_theta_full 0.992
_diffrn_measured_fraction_theta_max 0.992
_diffrn_measurement_device_type 'Bruker APEX-II CCD'
_diffrn_measurement_method '\f and \w scans'
_diffrn_radiation_monochromator graphite
_diffrn_radiation_source 'fine-focus sealed tube'
_diffrn_radiation_type MoK\a
_diffrn_radiation_wavelength 0.71073
_diffrn_reflns_av_R_equivalents 0.0456
_diffrn_reflns_av_sigmaI/netI 0.0642
_diffrn_reflns_limit_h_max 28
_diffrn_reflns_limit_h_min -32
_diffrn_reflns_limit_k_max 21
_diffrn_reflns_limit_k_min -21
_diffrn_reflns_limit_l_max 10
_diffrn_reflns_limit_l_min -10
_diffrn_reflns_number 16894
_diffrn_reflns_theta_full 25.50
_diffrn_reflns_theta_max 25.50
_diffrn_reflns_theta_min 1.36
_exptl_absorpt_coefficient_mu 0.179
_exptl_absorpt_correction_T_max 0.9667
_exptl_absorpt_correction_T_min 0.9549
_exptl_absorpt_correction_type multi-scan
_exptl_absorpt_process_details sadabs
_exptl_crystal_colour colorless
_exptl_crystal_density_diffrn 1.297
_exptl_crystal_density_method 'not measured'
_exptl_crystal_description prism
_exptl_crystal_F_000 1824
_exptl_crystal_recrystallization_method 'Re-crystallisation from solvent: ethyl acetate'
_exptl_crystal_size_max 0.26
_exptl_crystal_size_mid 0.24
_exptl_crystal_size_min 0.19
_refine_diff_density_max 0.267
_refine_diff_density_min -0.344
_refine_diff_density_rms 0.070
_refine_ls_abs_structure_details 'Flack H D (1983), Acta Cryst. A39, 876-881'
_refine_ls_abs_structure_Flack 0.59(14)
_refine_ls_extinction_method none
_refine_ls_goodness_of_fit_ref 1.187
_refine_ls_hydrogen_treatment constr
_refine_ls_matrix_type full
_refine_ls_number_parameters 445
_refine_ls_number_reflns 7476
_refine_ls_number_restraints 1
_refine_ls_restrained_S_all 1.187
_refine_ls_R_factor_all 0.1360
_refine_ls_R_factor_gt 0.0785
_refine_ls_shift/su_max 0.021
_refine_ls_shift/su_mean 0.000
_refine_ls_structure_factor_coef Fsqd
_refine_ls_weighting_details 'calc w=1/[\s^2^(Fo^2^)+(0.0000P)^2^+8.5000P] where P=(Fo^2^+2Fc^2^)/3'
_refine_ls_weighting_scheme calc
_refine_ls_wR_factor_gt 0.1259
_refine_ls_wR_factor_ref 0.1555
_reflns_number_gt 5126
_reflns_number_total 7476
_reflns_threshold_expression >2sigma(I)
_cod_data_source_file ol503247t_si_003.cif
_cod_data_source_block 2
_cod_depositor_comments
;
The following automatic conversions were performed:

'_chemical_melting_point' value 'N/A' was changed to '?' - the value
is undefined or not given.

'_symmetry_cell_setting' value
'Orthorhombic' changed to 'orthorhombic' according to
/home/saulius/struct/COD-crude-data--automatic-downloads/rss-feeds/ACS/lib/dictionaries/cif_core.dic
dictionary named 'cif_core.dic' version 2.4.2 from 2011-04-26.

Automatic conversion script
Id: cif_fix_values 2935 2014-11-11 08:27:57Z andrius 

 Adding full bibliography for 1518421--1518422.cif.
;
_cod_original_cell_volume 4388.0(19)
_cod_original_sg_symbol_H-M 'Pna2(1) '
_cod_database_code 1518422

loop_
_symmetry_equiv_pos_as_xyz
'x, y, z'
'-x, -y, z+1/2'
'x+1/2, -y+1/2, z'
'-x+1/2, y+1/2, z+1/2'

loop_
_atom_site_label
_atom_site_type_symbol
_atom_site_fract_x
_atom_site_fract_y
_atom_site_fract_z
_atom_site_U_iso_or_equiv
_atom_site_adp_type
_atom_site_occupancy
_atom_site_symmetry_multiplicity
_atom_site_calc_flag
_atom_site_refinement_flags
C1 C 0.96428(12) 0.92911(18) -0.4078(3) 0.0853(12) Uani 1 1 d .
H1C H 0.9917 0.9415 -0.4716 0.128 Uiso 1 1 calc R
H1D H 0.9531 0.9725 -0.3570 0.128 Uiso 1 1 calc R
H1E H 0.9372 0.9094 -0.4655 0.128 Uiso 1 1 calc R
C2 C 0.98120(10) 0.87229(16) -0.2967(3) 0.0616(9) Uani 1 1 d .
C3 C 0.96928(11) 0.79878(16) -0.3112(3) 0.0646(10) Uani 1 1 d .
H3 H 0.9503 0.7834 -0.3916 0.078 Uiso 1 1 calc R
C4 C 0.98479(10) 0.74809(17) -0.2098(3) 0.0626(9) Uani 1 1 d .
H4 H 0.9768 0.6986 -0.2227 0.075 Uiso 1 1 calc R
C5 C 1.01213(9) 0.76981(13) -0.0886(3) 0.0466(7) Uani 1 1 d .
C6 C 1.02471(10) 0.84343(14) -0.0711(3) 0.0599(9) Uani 1 1 d .
H6 H 1.0438 0.8585 0.0094 0.072 Uiso 1 1 calc R
C7 C 1.00862(12) 0.89438(16) -0.1746(3) 0.0699(10) Uani 1 1 d .
H7 H 1.0163 0.9440 -0.1620 0.084 Uiso 1 1 calc R
C8 C 0.94429(8) 0.68725(11) 0.1961(2) 0.033 Uani 1 1 d .
H8 H 0.9331 0.6797 0.0942 0.040 Uiso 1 1 calc R
C9 C 0.93855(8) 0.61359(12) 0.2816(3) 0.043 Uani 1 1 d .
C10 C 0.93354(10) 0.54735(13) 0.1790(3) 0.053 Uani 1 1 d .
H10A H 0.9641 0.5427 0.1217 0.064 Uiso 1 1 calc R
H10B H 0.9301 0.5032 0.2384 0.064 Uiso 1 1 calc R
C11 C 0.89045(10) 0.55195(14) 0.0766(3) 0.0612(9) Uani 1 1 d .
H11 H 0.8586 0.5572 0.1168 0.073 Uiso 1 1 calc R
C12 C 0.89452(14) 0.54905(17) -0.0678(4) 0.0891(13) Uani 1 1 d .
H12A H 0.9259 0.5438 -0.1112 0.107 Uiso 1 1 calc R
H12B H 0.8660 0.5522 -0.1265 0.107 Uiso 1 1 calc R
C13 C 0.97788(9) 0.60127(14) 0.4046(3) 0.0614(9) Uani 1 1 d .
H13A H 1.0062 0.5733 0.3674 0.074 Uiso 1 1 calc R
H13B H 0.9899 0.6480 0.4424 0.074 Uiso 1 1 calc R
C14 C 0.95123(10) 0.55930(15) 0.5222(3) 0.0704(10) Uani 1 1 d .
H14A H 0.9662 0.5686 0.6180 0.084 Uiso 1 1 calc R
H14B H 0.9524 0.5068 0.5025 0.084 Uiso 1 1 calc R
C15 C 0.89828(10) 0.58698(14) 0.5176(3) 0.0616(9) Uani 1 1 d .
H15A H 0.8749 0.5465 0.5297 0.074 Uiso 1 1 calc R
H15B H 0.8926 0.6224 0.5960 0.074 Uiso 1 1 calc R
C16 C 0.87768(8) 0.69691(12) 0.3703(3) 0.0392(7) Uani 1 1 d .
C17 C 0.90698(8) 0.73737(12) 0.2737(3) 0.0385(7) Uani 1 1 d .
C18 C 0.89747(9) 0.81144(12) 0.2550(3) 0.042 Uani 1 1 d .
C19 C 0.85873(9) 0.84503(13) 0.3346(3) 0.055 Uani 1 1 d .
H19 H 0.8524 0.8952 0.3242 0.066 Uiso 1 1 calc R
C20 C 0.82974(9) 0.80235(14) 0.4297(3) 0.0531(8) Uani 1 1 d .
C21 C 0.83840(9) 0.72742(14) 0.4511(3) 0.0483(8) Uani 1 1 d .
H21 H 0.8191 0.6994 0.5156 0.058 Uiso 1 1 calc R
C22 C 0.75511(10) 0.80040(17) 0.5808(3) 0.0733(10) Uani 1 1 d .
H22A H 0.7423 0.7611 0.5207 0.110 Uiso 1 1 calc R
H22B H 0.7282 0.8329 0.6074 0.110 Uiso 1 1 calc R
H22C H 0.7699 0.7803 0.6685 0.110 Uiso 1 1 calc R
C23 C 0.91627(12) 0.92502(13) 0.1283(4) 0.0868(12) Uani 1 1 d .
H23A H 0.8821 0.9309 0.0977 0.130 Uiso 1 1 calc R
H23B H 0.9382 0.9428 0.0521 0.130 Uiso 1 1 calc R
H23C H 0.9219 0.9526 0.2172 0.130 Uiso 1 1 calc R
C24 C 0.14731(11) 0.62330(16) 0.8457(3) 0.071 Uani 1 1 d .
H24A H 0.1503 0.6433 0.9434 0.106 Uiso 1 1 calc R
H24B H 0.1789 0.6028 0.8159 0.106 Uiso 1 1 calc R
H24C H 0.1222 0.5854 0.8452 0.106 Uiso 1 1 calc R
C25 C 0.13262(9) 0.68295(14) 0.7411(3) 0.047 Uani 1 1 d .
C26 C 0.14753(10) 0.75588(16) 0.7610(3) 0.064 Uani 1 1 d .
H26 H 0.1663 0.7686 0.8436 0.077 Uiso 1 1 calc R
C27 C 0.13444(11) 0.81051(15) 0.6574(3) 0.061 Uani 1 1 d .
H27 H 0.1447 0.8590 0.6712 0.073 Uiso 1 1 calc R
C28 C 0.10649(8) 0.79175(13) 0.5362(3) 0.044 Uani 1 1 d .
C29 C 0.09066(9) 0.72039(13) 0.5163(3) 0.055 Uani 1 1 d .
H29 H 0.0714 0.7080 0.4346 0.065 Uiso 1 1 calc R
C30 C 0.10366(10) 0.66694(14) 0.6190(3) 0.0556(8) Uani 1 1 d .
H30 H 0.0925 0.6189 0.6051 0.067 Uiso 1 1 calc R
C31 C 0.18474(8) 0.85494(12) 0.2770(3) 0.044 Uani 1 1 d .
H31 H 0.1935 0.8535 0.3820 0.052 Uiso 1 1 calc R
C32 C 0.20389(10) 0.93043(14) 0.2086(3) 0.055 Uani 1 1 d .
C33 C 0.21961(12) 0.98412(15) 0.3310(4) 0.079 Uani 1 1 d .
H33A H 0.2320 1.0290 0.2856 0.095 Uiso 1 1 calc R
H33B H 0.1902 0.9970 0.3884 0.095 Uiso 1 1 calc R
C34 C 0.25853(12) 0.95558(17) 0.4327(4) 0.0823(11) Uani 1 1 d .
H34 H 0.2880 0.9380 0.3908 0.099 Uiso 1 1 calc R
C35 C 0.25491(15) 0.9531(2) 0.5750(4) 0.1194(16) Uani 1 1 d .
H35A H 0.2261 0.9701 0.6214 0.143 Uiso 1 1 calc R
H35B H 0.2812 0.9342 0.6310 0.143 Uiso 1 1 calc R
C36 C 0.16694(12) 0.96762(17) 0.1023(4) 0.0937(12) Uani 1 1 d .
H36A H 0.1350 0.9421 0.1021 0.112 Uiso 1 1 calc R
H36B H 0.1615 1.0187 0.1295 0.112 Uiso 1 1 calc R
C37 C 0.19159(18) 0.9622(2) -0.0438(4) 0.1558(19) Uani 1 1 d .
H37A H 0.1776 0.9215 -0.0996 0.187 Uiso 1 1 calc R
H37B H 0.1864 1.0073 -0.0994 0.187 Uiso 1 1 calc R
C38 C 0.24501(16) 0.95022(18) -0.0187(4) 0.1205(16) Uani 1 1 d .
H38A H 0.2595 0.9219 -0.0989 0.145 Uiso 1 1 calc R
H38B H 0.2625 0.9969 -0.0115 0.145 Uiso 1 1 calc R
C39 C 0.25032(9) 0.83344(14) 0.1071(3) 0.0489(8) Uani 1 1 d .
C40 C 0.28544(10) 0.79489(15) 0.0232(3) 0.0612(9) Uani 1 1 d .
H40 H 0.3097 0.8193 -0.0322 0.073 Uiso 1 1 calc R
C41 C 0.28267(9) 0.71892(15) 0.0260(3) 0.0561(8) Uani 1 1 d .
C42 C 0.24767(10) 0.68175(14) 0.1123(3) 0.0538(8) Uani 1 1 d .
H42 H 0.2465 0.6305 0.1124 0.065 Uiso 1 1 calc R
C43 C 0.21415(8) 0.72273(13) 0.1991(3) 0.0421(7) Uani 1 1 d .
C44 C 0.21567(8) 0.79904(13) 0.1961(3) 0.041 Uani 1 1 d .
C45 C 0.17355(11) 0.61310(14) 0.2873(3) 0.070 Uani 1 1 d .
H45A H 0.1646 0.5974 0.1895 0.104 Uiso 1 1 calc R
H45B H 0.1477 0.5988 0.3552 0.104 Uiso 1 1 calc R
H45C H 0.2046 0.5905 0.3155 0.104 Uiso 1 1 calc R
C46 C 0.35568(11) 0.7033(2) -0.1276(3) 0.0913(13) Uani 1 1 d .
H46A H 0.3444 0.7396 -0.1972 0.137 Uiso 1 1 calc R
H46B H 0.3735 0.6651 -0.1789 0.137 Uiso 1 1 calc R
H46C H 0.3776 0.7261 -0.0571 0.137 Uiso 1 1 calc R
N1 N 0.99568(7) 0.71596(11) 0.1934(2) 0.0434(6) Uani 1 1 d .
H1A H 1.0015 0.7581 0.2435 0.052 Uiso 1 1 d R
N2 N 0.89142(7) 0.62216(10) 0.3719(2) 0.0444(6) Uani 1 1 d .
N3 N 0.13072(7) 0.84320(11) 0.2613(2) 0.0458(6) Uani 1 1 d .
H3A H 0.1209 0.8034 0.2097 0.055 Uiso 1 1 d R
N4 N 0.24863(8) 0.90979(11) 0.1194(2) 0.0558(7) Uani 1 1 d .
O1 O 1.02147(7) 0.63339(9) -0.0104(2) 0.0585(6) Uani 1 1 d .
O2 O 1.08067(6) 0.72554(9) 0.0954(2) 0.0564(6) Uani 1 1 d .
O3 O 0.92632(6) 0.84791(8) 0.1552(2) 0.057 Uani 1 1 d .
O4 O 0.79232(7) 0.84067(10) 0.4996(2) 0.0747(7) Uani 1 1 d .
O5 O 0.04312(6) 0.84497(10) 0.3453(2) 0.0588(6) Uani 1 1 d .
O6 O 0.10558(7) 0.92966(9) 0.4580(2) 0.0660(6) Uani 1 1 d .
O7 O 0.31349(7) 0.67226(11) -0.0529(2) 0.0761(7) Uani 1 1 d .
O8 O 0.17902(6) 0.69203(9) 0.2895(2) 0.0542(5) Uani 1 1 d .
S1 S 1.03085(2) 0.70580(3) 0.04792(8) 0.04635(17) Uani 1 1 d .
S2 S 0.09316(2) 0.85834(3) 0.39930(8) 0.05006(18) Uani 1 1 d .

loop_
_atom_site_aniso_label
_atom_site_aniso_U_11
_atom_site_aniso_U_22
_atom_site_aniso_U_33
_atom_site_aniso_U_23
_atom_site_aniso_U_13
_atom_site_aniso_U_12
C1 0.088(2) 0.101(2) 0.066(2) 0.0255(18) 0.0100(19) 0.020(2)
C2 0.0598(16) 0.0699(18) 0.0551(16) 0.0082(15) 0.0155(14) 0.0138(14)
C3 0.0666(17) 0.0737(19) 0.0536(17) 0.0008(16) -0.0058(15) 0.0033(16)
C4 0.0625(16) 0.0650(17) 0.0603(17) -0.0049(16) -0.0004(15) -0.0034(15)
C5 0.0430(12) 0.0474(13) 0.0495(14) 0.0031(13) 0.0083(12) -0.0009(11)
C6 0.0763(17) 0.0444(14) 0.0589(17) 0.0027(14) -0.0130(15) -0.0130(13)
C7 0.095(2) 0.0441(15) 0.070(2) 0.0050(15) 0.0092(18) -0.0119(15)
C8 0.030 0.030 0.040 -0.002 0.002 0.001
C9 0.031 0.041 0.059 -0.007 0.000 0.002
C10 0.056 0.036 0.068 -0.001 0.013 0.004
C11 0.0617(15) 0.0540(15) 0.0679(19) -0.0157(14) 0.0018(15) -0.0095(13)
C12 0.105(3) 0.085(2) 0.077(2) -0.0227(19) 0.008(2) -0.012(2)
C13 0.0409(12) 0.0565(14) 0.0868(19) 0.0241(16) -0.0193(14) 0.0102(12)
C14 0.0742(18) 0.0697(17) 0.0674(19) 0.0239(16) -0.0124(16) 0.0093(15)
C15 0.0772(18) 0.0576(15) 0.0501(16) 0.0248(13) 0.0089(15) 0.0130(14)
C16 0.0294(10) 0.0369(12) 0.0513(14) 0.0017(12) -0.0044(10) -0.0087(9)
C17 0.0345(11) 0.0347(12) 0.0462(13) -0.0003(11) 0.0014(11) 0.0048(10)
C18 0.042 0.034 0.049 0.006 0.001 -0.009
C19 0.043 0.033 0.088 -0.014 0.008 0.012
C20 0.0392(12) 0.0572(15) 0.0628(17) -0.0063(14) 0.0110(12) 0.0101(12)
C21 0.0467(13) 0.0566(15) 0.0417(13) -0.0039(12) 0.0130(11) -0.0021(12)
C22 0.0583(16) 0.096(2) 0.0658(19) -0.0053(18) 0.0223(15) 0.0097(17)
C23 0.102(2) 0.0318(14) 0.127(3) 0.0246(18) 0.028(2) 0.0060(15)
C24 0.065 0.079 0.068 -0.003 0.005 0.001
C25 0.039 0.058 0.044 -0.002 0.010 -0.004
C26 0.061 0.075 0.055 -0.013 -0.002 0.000
C27 0.069 0.045 0.069 -0.010 0.001 -0.003
C28 0.029 0.053 0.050 -0.006 0.001 -0.004
C29 0.051 0.057 0.055 -0.004 -0.005 -0.016
C30 0.0606(16) 0.0440(14) 0.0622(17) 0.0027(14) 0.0029(15) -0.0116(12)
C31 0.037 0.035 0.058 0.010 0.000 -0.011
C32 0.048 0.044 0.073 0.004 -0.001 0.002
C33 0.082 0.042 0.114 0.003 0.021 -0.013
C34 0.0720(18) 0.088(2) 0.087(2) -0.0347(18) 0.0130(18) -0.0357(16)
C35 0.112(3) 0.159(3) 0.087(2) -0.054(3) -0.007(2) -0.028(3)
C36 0.0686(18) 0.0769(19) 0.136(3) 0.0581(19) -0.022(2) -0.0125(16)
C37 0.270(5) 0.124(3) 0.074(2) 0.011(2) -0.039(3) 0.103(3)
C38 0.205(4) 0.068(2) 0.089(2) 0.0427(18) 0.050(3) 0.020(2)
C39 0.0313(11) 0.0609(15) 0.0546(15) 0.0079(14) -0.0007(11) -0.0093(12)
C40 0.0512(14) 0.0744(17) 0.0581(17) 0.0030(16) -0.0016(14) -0.0126(14)
C41 0.0443(13) 0.0681(16) 0.0558(16) -0.0024(15) 0.0022(13) 0.0064(13)
C42 0.0535(14) 0.0488(14) 0.0591(16) 0.0030(14) -0.0017(13) 0.0044(13)
C43 0.0356(12) 0.0396(13) 0.0511(14) 0.0041(12) -0.0044(12) -0.0011(10)
C44 0.033 0.042 0.049 0.003 0.002 0.005
C45 0.086 0.043 0.079 0.014 0.028 -0.006
C46 0.0526(16) 0.159(3) 0.062(2) -0.016(2) 0.0148(16) -0.002(2)
N1 0.0395(10) 0.0440(11) 0.0469(11) -0.0038(10) 0.0083(9) -0.0027(9)
N2 0.0424(10) 0.0435(11) 0.0472(12) 0.0077(10) 0.0072(10) 0.0036(9)
N3 0.0382(10) 0.0474(11) 0.0517(12) -0.0030(11) -0.0007(10) 0.0033(9)
N4 0.0605(12) 0.0496(12) 0.0574(13) 0.0147(11) 0.0138(11) -0.0105(11)
O1 0.0654(11) 0.0445(9) 0.0657(11) -0.0147(9) 0.0157(10) 0.0027(8)
O2 0.0321(8) 0.0648(11) 0.0722(13) -0.0052(10) 0.0070(8) -0.0017(8)
O3 0.055 0.035 0.082 0.012 0.013 0.004
O4 0.0608(11) 0.0601(11) 0.1033(15) -0.0187(12) 0.0308(11) 0.0036(9)
O5 0.0394(9) 0.0607(10) 0.0765(12) -0.0057(10) 0.0041(9) 0.0104(8)
O6 0.0720(12) 0.0439(10) 0.0821(13) -0.0124(10) 0.0046(11) 0.0005(9)
O7 0.0629(11) 0.0831(13) 0.0822(14) -0.0182(12) 0.0168(11) 0.0001(11)
O8 0.0568(10) 0.0382(9) 0.0676(11) 0.0152(9) 0.0145(9) 0.0051(8)
S1 0.0362(3) 0.0456(3) 0.0573(3) -0.0034(3) 0.0082(3) 0.0015(3)
S2 0.0439(3) 0.0433(3) 0.0630(4) -0.0063(3) 0.0051(3) 0.0040(3)

loop_
_atom_type_symbol
_atom_type_description
_atom_type_scat_dispersion_real
_atom_type_scat_dispersion_imag
_atom_type_scat_source
C C 0.0033 0.0016 'International Tables Vol C Tables 4.2.6.8 and 6.1.1.4'
H H 0.0000 0.0000 'International Tables Vol C Tables 4.2.6.8 and 6.1.1.4'
N N 0.0061 0.0033 'International Tables Vol C Tables 4.2.6.8 and 6.1.1.4'
O O 0.0106 0.0060 'International Tables Vol C Tables 4.2.6.8 and 6.1.1.4'
S S 0.1246 0.1234 'International Tables Vol C Tables 4.2.6.8 and 6.1.1.4'

loop_
_geom_angle_atom_site_label_1
_geom_angle_atom_site_label_2
_geom_angle_atom_site_label_3
_geom_angle
C2 C1 H1C 109.5
C2 C1 H1D 109.5
H1C C1 H1D 109.5
C2 C1 H1E 109.5
H1C C1 H1E 109.5
H1D C1 H1E 109.5
C3 C2 C7 118.6(3)
C3 C2 C1 121.9(3)
C7 C2 C1 119.5(3)
C4 C3 C2 121.2(3)
C4 C3 H3 119.4
C2 C3 H3 119.4
C3 C4 C5 120.3(3)
C3 C4 H4 119.8
C5 C4 H4 119.8
C4 C5 C6 119.7(2)
C4 C5 S1 121.3(2)
C6 C5 S1 118.9(2)
C7 C6 C5 119.4(3)
C7 C6 H6 120.3
C5 C6 H6 120.3
C6 C7 C2 120.8(3)
C6 C7 H7 119.6
C2 C7 H7 119.6
N1 C8 C17 114.03(17)
N1 C8 C9 113.96(17)
C17 C8 C9 102.66(17)
N1 C8 H8 108.6
C17 C8 H8 108.6
C9 C8 H8 108.6
N2 C9 C10 109.79(18)
N2 C9 C13 100.9(2)
C10 C9 C13 112.6(2)
N2 C9 C8 105.32(17)
C10 C9 C8 112.5(2)
C13 C9 C8 114.65(19)
C11 C10 C9 114.0(2)
C11 C10 H10A 108.8
C9 C10 H10A 108.8
C11 C10 H10B 108.8
C9 C10 H10B 108.8
H10A C10 H10B 107.7
C12 C11 C10 123.9(3)
C12 C11 H11 118.0
C10 C11 H11 118.0
C11 C12 H12A 120.0
C11 C12 H12B 120.0
H12A C12 H12B 120.0
C14 C13 C9 105.4(2)
C14 C13 H13A 110.7
C9 C13 H13A 110.7
C14 C13 H13B 110.7
C9 C13 H13B 110.7
H13A C13 H13B 108.8
C13 C14 C15 105.0(2)
C13 C14 H14A 110.8
C15 C14 H14A 110.8
C13 C14 H14B 110.8
C15 C14 H14B 110.8
H14A C14 H14B 108.8
N2 C15 C14 106.6(2)
N2 C15 H15A 110.4
C14 C15 H15A 110.4
N2 C15 H15B 110.4
C14 C15 H15B 110.4
H15A C15 H15B 108.6
C17 C16 C21 123.1(2)
C17 C16 N2 111.76(19)
C21 C16 N2 125.1(2)
C18 C17 C16 119.4(2)
C18 C17 C8 130.3(2)
C16 C17 C8 110.19(18)
O3 C18 C17 116.9(2)
O3 C18 C19 123.3(2)
C17 C18 C19 119.8(2)
C20 C19 C18 119.1(2)
C20 C19 H19 120.4
C18 C19 H19 120.4
O4 C20 C19 114.1(2)
O4 C20 C21 123.4(2)
C19 C20 C21 122.5(2)
C20 C21 C16 116.1(2)
C20 C21 H21 122.0
C16 C21 H21 122.0
O4 C22 H22A 109.5
O4 C22 H22B 109.5
H22A C22 H22B 109.5
O4 C22 H22C 109.5
H22A C22 H22C 109.5
H22B C22 H22C 109.5
O3 C23 H23A 109.5
O3 C23 H23B 109.5
H23A C23 H23B 109.5
O3 C23 H23C 109.5
H23A C23 H23C 109.5
H23B C23 H23C 109.5
C25 C24 H24A 109.5
C25 C24 H24B 109.5
H24A C24 H24B 109.5
C25 C24 H24C 109.5
H24A C24 H24C 109.5
H24B C24 H24C 109.5
C30 C25 C26 117.6(2)
C30 C25 C24 120.3(2)
C26 C25 C24 122.1(2)
C25 C26 C27 120.7(3)
C25 C26 H26 119.6
C27 C26 H26 119.6
C28 C27 C26 119.6(2)
C28 C27 H27 120.2
C26 C27 H27 120.2
C27 C28 C29 120.4(2)
C27 C28 S2 120.14(19)
C29 C28 S2 119.4(2)
C28 C29 C30 119.6(2)
C28 C29 H29 120.2
C30 C29 H29 120.2
C25 C30 C29 122.0(2)
C25 C30 H30 119.0
C29 C30 H30 119.0
N3 C31 C44 113.32(19)
N3 C31 C32 113.85(19)
C44 C31 C32 102.43(19)
N3 C31 H31 109.0
C44 C31 H31 109.0
C32 C31 H31 109.0
N4 C32 C36 106.6(2)
N4 C32 C33 109.4(2)
C36 C32 C33 110.5(2)
N4 C32 C31 104.66(19)
C36 C32 C31 114.7(2)
C33 C32 C31 110.7(2)
C34 C33 C32 114.8(2)
C34 C33 H33A 108.6
C32 C33 H33A 108.6
C34 C33 H33B 108.6
C32 C33 H33B 108.6
H33A C33 H33B 107.5
C35 C34 C33 125.4(3)
C35 C34 H34 117.3
C33 C34 H34 117.3
C34 C35 H35A 120.0
C34 C35 H35B 120.0
H35A C35 H35B 120.0
C37 C36 C32 104.3(3)
C37 C36 H36A 110.9
C32 C36 H36A 110.9
C37 C36 H36B 110.9
C32 C36 H36B 110.9
H36A C36 H36B 108.9
C38 C37 C36 107.7(3)
C38 C37 H37A 110.2
C36 C37 H37A 110.2
C38 C37 H37B 110.2
C36 C37 H37B 110.2
H37A C37 H37B 108.5
N4 C38 C37 105.9(3)
N4 C38 H38A 110.6
C37 C38 H38A 110.6
N4 C38 H38B 110.6
C37 C38 H38B 110.6
H38A C38 H38B 108.7
C44 C39 N4 112.5(2)
C44 C39 C40 122.9(2)
N4 C39 C40 124.4(2)
C41 C40 C39 117.0(2)
C41 C40 H40 121.5
C39 C40 H40 121.5
O7 C41 C40 124.8(2)
O7 C41 C42 113.2(2)
C40 C41 C42 122.0(2)
C41 C42 C43 119.0(2)
C41 C42 H42 120.5
C43 C42 H42 120.5
O8 C43 C44 116.1(2)
O8 C43 C42 123.9(2)
C44 C43 C42 120.0(2)
C39 C44 C43 118.9(2)
C39 C44 C31 110.5(2)
C43 C44 C31 130.6(2)
O8 C45 H45A 109.5
O8 C45 H45B 109.5
H45A C45 H45B 109.5
O8 C45 H45C 109.5
H45A C45 H45C 109.5
H45B C45 H45C 109.5
O7 C46 H46A 109.5
O7 C46 H46B 109.5
H46A C46 H46B 109.5
O7 C46 H46C 109.5
H46A C46 H46C 109.5
H46B C46 H46C 109.5
C8 N1 S1 120.77(15)
C8 N1 H1A 116.9
S1 N1 H1A 113.8
C16 N2 C15 117.26(19)
C16 N2 C9 108.17(17)
C15 N2 C9 109.67(18)
C31 N3 S2 120.50(17)
C31 N3 H3A 117.1
S2 N3 H3A 110.8
C39 N4 C38 115.9(2)
C39 N4 C32 108.7(2)
C38 N4 C32 106.7(2)
C18 O3 C23 118.6(2)
C20 O4 C22 118.8(2)
C41 O7 C46 118.2(2)
C43 O8 C45 117.9(2)
O1 S1 O2 119.80(11)
O1 S1 N1 107.49(11)
O2 S1 N1 105.16(11)
O1 S1 C5 107.06(12)
O2 S1 C5 107.82(11)
N1 S1 C5 109.21(11)
O6 S2 O5 119.36(11)
O6 S2 N3 107.13(11)
O5 S2 N3 106.34(11)
O6 S2 C28 108.00(12)
O5 S2 C28 108.02(11)
N3 S2 C28 107.46(11)

loop_
_geom_bond_atom_site_label_1
_geom_bond_atom_site_label_2
_geom_bond_distance
C1 C2 1.510(4)
C1 H1C 0.9600
C1 H1D 0.9600
C1 H1E 0.9600
C2 C3 1.377(4)
C2 C7 1.386(4)
C3 C4 1.364(4)
C3 H3 0.9300
C4 C5 1.376(4)
C4 H4 0.9300
C5 C6 1.387(3)
C5 S1 1.769(3)
C6 C7 1.385(4)
C6 H6 0.9300
C7 H7 0.9300
C8 N1 1.467(3)
C8 C17 1.521(3)
C8 C9 1.553(3)
C8 H8 0.9800
C9 N2 1.508(3)
C9 C10 1.525(3)
C9 C13 1.547(4)
C10 C11 1.480(4)
C10 H10A 0.9700
C10 H10B 0.9700
C11 C12 1.313(4)
C11 H11 0.9300
C12 H12A 0.9300
C12 H12B 0.9300
C13 C14 1.490(4)
C13 H13A 0.9700
C13 H13B 0.9700
C14 C15 1.500(4)
C14 H14A 0.9700
C14 H14B 0.9700
C15 N2 1.478(3)
C15 H15A 0.9700
C15 H15B 0.9700
C16 C17 1.385(3)
C16 C21 1.393(3)
C16 N2 1.405(3)
C17 C18 1.378(3)
C18 O3 1.360(3)
C18 C19 1.400(3)
C19 C20 1.393(4)
C19 H19 0.9300
C20 O4 1.372(3)
C20 C21 1.393(4)
C21 H21 0.9300
C22 O4 1.436(3)
C22 H22A 0.9600
C22 H22B 0.9600
C22 H22C 0.9600
C23 O3 1.445(3)
C23 H23A 0.9600
C23 H23B 0.9600
C23 H23C 0.9600
C24 C25 1.491(4)
C24 H24A 0.9600
C24 H24B 0.9600
C24 H24C 0.9600
C25 C30 1.381(4)
C25 C26 1.394(4)
C26 C27 1.409(4)
C26 H26 0.9300
C27 C28 1.371(4)
C27 H27 0.9300
C28 C29 1.374(3)
C28 S2 1.768(3)
C29 C30 1.388(4)
C29 H29 0.9300
C30 H30 0.9300
C31 N3 1.464(3)
C31 C44 1.499(3)
C31 C32 1.588(3)
C31 H31 0.9800
C32 N4 1.490(3)
C32 C36 1.535(4)
C32 C33 1.535(4)
C33 C34 1.482(4)
C33 H33A 0.9700
C33 H33B 0.9700
C34 C35 1.294(5)
C34 H34 0.9300
C35 H35A 0.9300
C35 H35B 0.9300
C36 C37 1.482(5)
C36 H36A 0.9700
C36 H36B 0.9700
C37 C38 1.460(6)
C37 H37A 0.9700
C37 H37B 0.9700
C38 N4 1.453(4)
C38 H38A 0.9700
C38 H38B 0.9700
C39 C44 1.377(3)
C39 N4 1.391(3)
C39 C40 1.395(4)
C40 C41 1.381(4)
C40 H40 0.9300
C41 O7 1.380(3)
C41 C42 1.392(4)
C42 C43 1.404(3)
C42 H42 0.9300
C43 O8 1.364(3)
C43 C44 1.386(3)
C45 O8 1.440(3)
C45 H45A 0.9600
C45 H45B 0.9600
C45 H45C 0.9600
C46 O7 1.430(4)
C46 H46A 0.9600
C46 H46B 0.9600
C46 H46C 0.9600
N1 S1 1.629(2)
N1 H1A 0.9019
N3 S2 1.626(2)
N3 H3A 0.8994
O1 S1 1.4382(18)
O2 S1 1.4426(17)
O5 S2 1.4429(18)
O6 S2 1.4378(18)

loop_
_geom_torsion_atom_site_label_1
_geom_torsion_atom_site_label_2
_geom_torsion_atom_site_label_3
_geom_torsion_atom_site_label_4
_geom_torsion
C7 C2 C3 C4 -1.3(4)
C1 C2 C3 C4 -179.9(3)
C2 C3 C4 C5 1.2(4)
C3 C4 C5 C6 -1.2(4)
C3 C4 C5 S1 177.7(2)
C4 C5 C6 C7 1.3(4)
S1 C5 C6 C7 -177.6(2)
C5 C6 C7 C2 -1.5(4)
C3 C2 C7 C6 1.5(4)
C1 C2 C7 C6 -179.9(3)
N1 C8 C9 N2 136.98(18)
C17 C8 C9 N2 13.2(2)
N1 C8 C9 C10 -103.5(2)
C17 C8 C9 C10 132.73(19)
N1 C8 C9 C13 27.0(3)
C17 C8 C9 C13 -96.9(2)
N2 C9 C10 C11 58.4(3)
C13 C9 C10 C11 170.0(2)
C8 C9 C10 C11 -58.6(3)
C9 C10 C11 C12 122.2(3)
N2 C9 C13 C14 34.2(2)
C10 C9 C13 C14 -82.8(3)
C8 C9 C13 C14 146.8(2)
C9 C13 C14 C15 -33.6(3)
C13 C14 C15 N2 19.2(3)
C21 C16 C17 C18 0.0(4)
N2 C16 C17 C18 177.9(2)
C21 C16 C17 C8 -176.5(2)
N2 C16 C17 C8 1.4(3)
N1 C8 C17 C18 50.9(3)
C9 C8 C17 C18 174.7(2)
N1 C8 C17 C16 -133.1(2)
C9 C8 C17 C16 -9.3(2)
C16 C17 C18 O3 -177.9(2)
C8 C17 C18 O3 -2.2(4)
C16 C17 C18 C19 0.6(4)
C8 C17 C18 C19 176.3(2)
O3 C18 C19 C20 177.1(2)
C17 C18 C19 C20 -1.2(4)
C18 C19 C20 O4 -178.8(2)
C18 C19 C20 C21 1.3(4)
O4 C20 C21 C16 179.4(2)
C19 C20 C21 C16 -0.7(4)
C17 C16 C21 C20 0.0(4)
N2 C16 C21 C20 -177.6(2)
C30 C25 C26 C27 -1.7(4)
C24 C25 C26 C27 177.8(3)
C25 C26 C27 C28 0.4(4)
C26 C27 C28 C29 0.9(4)
C26 C27 C28 S2 -176.0(2)
C27 C28 C29 C30 -0.8(4)
S2 C28 C29 C30 176.06(19)
C26 C25 C30 C29 1.8(4)
C24 C25 C30 C29 -177.7(2)
C28 C29 C30 C25 -0.6(4)
N3 C31 C32 N4 -132.5(2)
C44 C31 C32 N4 -9.7(2)
N3 C31 C32 C36 -16.1(3)
C44 C31 C32 C36 106.7(3)
N3 C31 C32 C33 109.7(2)
C44 C31 C32 C33 -127.5(2)
N4 C32 C33 C34 -58.2(3)
C36 C32 C33 C34 -175.2(3)
C31 C32 C33 C34 56.7(3)
C32 C33 C34 C35 -126.0(4)
N4 C32 C36 C37 3.2(3)
C33 C32 C36 C37 122.0(3)
C31 C32 C36 C37 -112.1(3)
C32 C36 C37 C38 -20.4(4)
C36 C37 C38 N4 30.5(4)
C44 C39 C40 C41 3.4(4)
N4 C39 C40 C41 178.4(2)
C39 C40 C41 O7 178.3(2)
C39 C40 C41 C42 -2.2(4)
O7 C41 C42 C43 179.5(2)
C40 C41 C42 C43 0.0(4)
C41 C42 C43 O8 -178.8(2)
C41 C42 C43 C44 1.1(4)
N4 C39 C44 C43 -177.9(2)
C40 C39 C44 C43 -2.4(4)
N4 C39 C44 C31 2.0(3)
C40 C39 C44 C31 177.5(2)
O8 C43 C44 C39 179.9(2)
C42 C43 C44 C39 0.1(4)
O8 C43 C44 C31 0.1(4)
C42 C43 C44 C31 -179.8(2)
N3 C31 C44 C39 128.2(2)
C32 C31 C44 C39 5.1(3)
N3 C31 C44 C43 -52.0(4)
C32 C31 C44 C43 -175.1(3)
C17 C8 N1 S1 -141.13(17)
C9 C8 N1 S1 101.4(2)
C17 C16 N2 C15 132.2(2)
C21 C16 N2 C15 -50.0(3)
C17 C16 N2 C9 7.6(3)
C21 C16 N2 C9 -174.5(2)
C14 C15 N2 C16 -120.9(2)
C14 C15 N2 C9 2.9(3)
C10 C9 N2 C16 -134.5(2)
C13 C9 N2 C16 106.5(2)
C8 C9 N2 C16 -13.1(2)
C10 C9 N2 C15 96.5(2)
C13 C9 N2 C15 -22.5(2)
C8 C9 N2 C15 -142.09(19)
C44 C31 N3 S2 142.64(18)
C32 C31 N3 S2 -100.8(2)
C44 C39 N4 C38 -128.9(3)
C40 C39 N4 C38 55.8(4)
C44 C39 N4 C32 -8.8(3)
C40 C39 N4 C32 175.8(2)
C37 C38 N4 C39 93.2(3)
C37 C38 N4 C32 -27.9(3)
C36 C32 N4 C39 -110.5(2)
C33 C32 N4 C39 130.0(2)
C31 C32 N4 C39 11.4(3)
C36 C32 N4 C38 15.1(3)
C33 C32 N4 C38 -104.4(3)
C31 C32 N4 C38 137.0(2)
C17 C18 O3 C23 177.7(2)
C19 C18 O3 C23 -0.7(4)
C19 C20 O4 C22 169.8(2)
C21 C20 O4 C22 -10.3(4)
C40 C41 O7 C46 8.9(4)
C42 C41 O7 C46 -170.6(2)
C44 C43 O8 C45 175.2(2)
C42 C43 O8 C45 -4.9(4)
C8 N1 S1 O1 -39.22(19)
C8 N1 S1 O2 -167.92(16)
C8 N1 S1 C5 76.61(19)
C4 C5 S1 O1 11.6(2)
C6 C5 S1 O1 -169.5(2)
C4 C5 S1 O2 141.8(2)
C6 C5 S1 O2 -39.3(2)
C4 C5 S1 N1 -104.5(2)
C6 C5 S1 N1 74.4(2)
C31 N3 S2 O6 48.7(2)
C31 N3 S2 O5 177.38(17)
C31 N3 S2 C28 -67.1(2)
C27 C28 S2 O6 -13.2(2)
C29 C28 S2 O6 169.90(19)
C27 C28 S2 O5 -143.6(2)
C29 C28 S2 O5 39.5(2)
C27 C28 S2 N3 102.0(2)
C29 C28 S2 N3 -74.8(2)
